data_7051463
_journal_name_full 'New Journal of Chemistry'
_journal_paper_doi 10.1039/a903679b
_journal_year 1999
_chemical_formula_sum 'C32 H41 Cl N P2 S Tc'
_chemical_formula_weight 667.11
_space_group_IT_number 14
_symmetry_cell_setting monoclinic
_symmetry_space_group_name_Hall '-P 2yn'
_symmetry_space_group_name_H-M 'P 1 21/n 1'
_cell_angle_alpha 90.00
_cell_angle_beta 102.05(3)
_cell_angle_gamma 90.00
_cell_formula_units_Z 4
_cell_length_a 12.437(4)
_cell_length_b 13.441(4)
_cell_length_c 19.060(6)
_cell_measurement_temperature 293(2)
_cell_volume 3116(2)
_diffrn_ambient_temperature 293(2)
_exptl_crystal_density_diffrn 1.422
_refine_ls_R_factor_obs 0.0433
_refine_ls_wR_factor_obs 0.0993
_cod_original_sg_symbol_H-M 'P 21/n'
_cod_database_code 7051463

loop_
_symmetry_equiv_pos_as_xyz
'x, y, z'
'-x+1/2, y+1/2, -z+1/2'
'-x, -y, -z'
'x-1/2, -y-1/2, z-1/2'

loop_
_atom_site_aniso_label
_atom_site_aniso_U_11
_atom_site_aniso_U_22
_atom_site_aniso_U_33
_atom_site_aniso_U_23
_atom_site_aniso_U_13
_atom_site_aniso_U_12
Tc 0.0370(4) 0.0299(3) 0.0324(3) 0.0011(2) 0.0058(2) -0.0003(2)
Cl 0.0553(11) 0.0449(9) 0.0401(8) -0.0031(7) -0.0025(7) -0.0035(8)
S1 0.0424(11) 0.0413(9) 0.0517(9) -0.0096(7) 0.0023(8) -0.0041(8)
P1 0.0401(11) 0.0315(8) 0.0467(9) 0.0045(7) 0.0090(7) 0.0028(7)
P2 0.0383(10) 0.0328(9) 0.0330(8) -0.0004(6) 0.0083(7) -0.0010(7)
C1 0.046(5) 0.037(4) 0.065(4) -0.013(3) 0.016(3) 0.000(3)
C2 0.068(6) 0.031(4) 0.071(5) -0.013(3) 0.013(4) -0.008(3)
C1A 0.048(5) 0.031(3) 0.045(3) 0.006(3) 0.008(3) 0.000(3)
C2A 0.083(6) 0.063(5) 0.083(5) 0.033(4) 0.027(4) 0.030(4)
C3A 0.090(7) 0.093(7) 0.084(6) 0.052(5) 0.026(5) 0.023(5)
C4A 0.099(7) 0.071(5) 0.068(5) 0.028(4) 0.030(5) -0.003(5)
C5A 0.076(6) 0.074(5) 0.071(5) 0.015(4) 0.038(4) 0.005(4)
C6A 0.044(5) 0.076(5) 0.066(4) 0.010(4) 0.025(4) 0.004(4)
C1B 0.047(5) 0.041(4) 0.064(4) 0.014(3) 0.014(3) 0.007(3)
C2B 0.041(5) 0.099(6) 0.061(4) -0.001(4) 0.012(3) -0.013(4)
C3B 0.048(6) 0.126(8) 0.095(6) 0.009(6) 0.010(5) -0.008(5)
C4B 0.062(6) 0.072(6) 0.121(7) 0.002(5) 0.035(5) -0.010(5)
C5B 0.071(7) 0.088(6) 0.123(7) -0.014(6) 0.057(5) -0.005(5)
C6B 0.055(5) 0.079(5) 0.074(5) -0.014(4) 0.032(4) -0.012(4)
C1C 0.036(4) 0.043(4) 0.035(3) 0.001(3) 0.009(3) -0.002(3)
C2C 0.049(5) 0.051(4) 0.051(4) 0.002(3) 0.017(3) -0.003(3)
C3C 0.066(5) 0.068(5) 0.065(5) 0.023(4) 0.032(4) 0.001(4)
C4C 0.081(6) 0.073(5) 0.050(4) 0.007(4) 0.032(4) 0.014(4)
C5C 0.082(6) 0.065(5) 0.054(4) -0.019(4) 0.028(4) 0.013(4)
C6C 0.062(5) 0.046(4) 0.050(4) -0.006(3) 0.022(3) -0.001(3)
C1D 0.050(5) 0.035(3) 0.033(3) 0.000(3) 0.012(3) -0.002(3)
C2D 0.053(5) 0.039(4) 0.049(4) 0.008(3) 0.011(3) -0.002(3)
C3D 0.071(6) 0.049(5) 0.066(5) 0.003(4) 0.023(4) -0.017(4)
C4D 0.099(7) 0.033(4) 0.047(4) 0.006(3) 0.014(4) -0.003(5)
C5D 0.077(6) 0.040(4) 0.059(4) 0.005(3) 0.006(4) 0.018(4)
C6D 0.056(5) 0.044(4) 0.059(4) 0.003(3) 0.017(3) 0.008(4)
C1E 0.038(5) 0.041(3) 0.041(3) 0.000(3) 0.009(3) 0.001(3)
C2E 0.044(4) 0.056(4) 0.039(3) -0.001(3) 0.007(3) 0.004(3)
C3E 0.064(6) 0.062(5) 0.038(4) 0.000(3) 0.003(3) 0.010(4)
C4E 0.056(6) 0.055(4) 0.052(4) -0.002(3) -0.011(4) 0.002(4)
C5E 0.038(4) 0.084(6) 0.060(5) 0.003(4) -0.003(3) -0.009(4)
C6E 0.042(5) 0.064(4) 0.043(4) -0.005(3) 0.010(3) 0.001(3)

loop_
_atom_site_label
_atom_site_type_symbol
_atom_site_fract_x
_atom_site_fract_y
_atom_site_fract_z
_atom_site_U_iso_or_equiv
_atom_site_thermal_displace_type
_atom_site_occupancy
_atom_site_calc_flag
_atom_site_refinement_flags
_atom_site_disorder_group
Tc Tc 0.51777(4) 0.17949(4) 0.12348(2) 0.0333(2) Uani 1 d . .
Cl Cl 0.59206(13) 0.26938(12) 0.22995(7) 0.0486(4) Uani 1 d . .
S1 S 0.38624(13) 0.06040(12) 0.08302(9) 0.0462(4) Uani 1 d . .
P1 P 0.62510(13) 0.03838(11) 0.17117(8) 0.0395(4) Uani 1 d . .
P2 P 0.36655(13) 0.29719(11) 0.10997(7) 0.0346(4) Uani 1 d . .
N1 N 0.5749(4) 0.2106(4) 0.0596(2) 0.0455(13) Uiso 1 d . .
C1 C 0.5666(5) -0.0666(5) 0.1162(3) 0.049(2) Uani 1 d . .
H1A H 0.5939(5) -0.0667(5) 0.0722(3) 0.058 Uiso 1 calc R .
H1B H 0.5901(5) -0.1280(5) 0.1417(3) 0.058 Uiso 1 calc R .
C2 C 0.4457(6) -0.0632(4) 0.0986(4) 0.057(2) Uani 1 d . .
H2A H 0.4184(6) -0.0937(4) 0.1376(4) 0.068 Uiso 1 calc R .
H2B H 0.4200(6) -0.1031(4) 0.0560(4) 0.068 Uiso 1 calc R .
C1A C 0.6187(5) 0.0132(4) 0.2643(3) 0.042(2) Uani 1 d . .
H1AA H 0.6601(5) 0.0669(4) 0.2926(3) 0.050 Uiso 1 calc R .
C2A C 0.6746(7) -0.0823(6) 0.2938(4) 0.075(2) Uani 1 d . .
H2AA H 0.6360(7) -0.1385(6) 0.2683(4) 0.090 Uiso 1 calc R .
H2AB H 0.7494(7) -0.0829(6) 0.2864(4) 0.090 Uiso 1 calc R .
C3A C 0.6757(7) -0.0917(7) 0.3722(4) 0.088(3) Uani 1 d . .
H3AA H 0.7094(7) -0.1545(7) 0.3896(4) 0.105 Uiso 1 calc R .
H3AB H 0.7202(7) -0.0386(7) 0.3979(4) 0.105 Uiso 1 calc R .
C4A C 0.5642(7) -0.0868(6) 0.3875(4) 0.078(2) Uani 1 d . .
H4AA H 0.5694(7) -0.0886(6) 0.4390(4) 0.093 Uiso 1 calc R .
H4AB H 0.5222(7) -0.1443(6) 0.3668(4) 0.093 Uiso 1 calc R .
C5A C 0.5055(6) 0.0063(6) 0.3574(4) 0.070(2) Uani 1 d . .
H5AA H 0.5415(6) 0.0633(6) 0.3834(4) 0.084 Uiso 1 calc R .
H5AB H 0.4305(6) 0.0042(6) 0.3645(4) 0.084 Uiso 1 calc R .
C6A C 0.5038(5) 0.0190(6) 0.2786(3) 0.060(2) Uani 1 d . .
H6AA H 0.4715(5) 0.0828(6) 0.2625(3) 0.072 Uiso 1 calc R .
H6AB H 0.4586(5) -0.0327(6) 0.2516(3) 0.072 Uiso 1 calc R .
C1B C 0.7698(5) 0.0358(5) 0.1687(3) 0.050(2) Uani 1 d . .
H1BA H 0.7981(5) -0.0293(5) 0.1872(3) 0.061 Uiso 1 calc R .
C2B C 0.8343(5) 0.1129(6) 0.2166(4) 0.067(2) Uani 1 d . .
H2BA H 0.8240(5) 0.1032(6) 0.2652(4) 0.080 Uiso 1 calc R .
H2BB H 0.8063(5) 0.1784(6) 0.2009(4) 0.080 Uiso 1 calc R .
C3B C 0.9551(6) 0.1089(8) 0.2165(5) 0.091(3) Uani 1 d . .
H3BA H 0.9920(6) 0.1640(8) 0.2445(5) 0.109 Uiso 1 calc R .
H3BB H 0.9857(6) 0.0476(8) 0.2392(5) 0.109 Uiso 1 calc R .
C4B C 0.9766(7) 0.1139(6) 0.1423(5) 0.083(2) Uani 1 d . .
H4BA H 0.9577(7) 0.1798(6) 0.1227(5) 0.099 Uiso 1 calc R .
H4BB H 1.0543(7) 0.1034(6) 0.1443(5) 0.099 Uiso 1 calc R .
C5B C 0.9126(7) 0.0389(7) 0.0940(5) 0.088(3) Uani 1 d . .
H5BA H 0.9391(7) -0.0270(7) 0.1095(5) 0.106 Uiso 1 calc R .
H5BB H 0.9241(7) 0.0489(7) 0.0457(5) 0.106 Uiso 1 calc R .
C6B C 0.7911(6) 0.0452(6) 0.0934(4) 0.067(2) Uani 1 d . .
H6BA H 0.7527(6) -0.0075(6) 0.0635(4) 0.080 Uiso 1 calc R .
H6BB H 0.7626(6) 0.1084(6) 0.0729(4) 0.080 Uiso 1 calc R .
C1C C 0.3131(5) 0.2984(4) 0.1908(3) 0.0377(14) Uani 1 d . .
C2C C 0.2768(5) 0.2116(5) 0.2150(3) 0.050(2) Uani 1 d . .
H2CA H 0.2725(5) 0.1545(5) 0.1871(3) 0.059 Uiso 1 calc R .
C3C C 0.2465(6) 0.2082(6) 0.2802(4) 0.064(2) Uani 1 d . .
H3CA H 0.2215(6) 0.1486(6) 0.2957(4) 0.077 Uiso 1 calc R .
C4C C 0.2524(6) 0.2893(6) 0.3219(4) 0.065(2) Uani 1 d . .
H4CA H 0.2326(6) 0.2860(6) 0.3663(4) 0.078 Uiso 1 calc R .
C5C C 0.2876(6) 0.3761(6) 0.2983(4) 0.065(2) Uani 1 d . .
H5CA H 0.2917(6) 0.4328(6) 0.3266(4) 0.078 Uiso 1 calc R .
C6C C 0.3175(5) 0.3810(5) 0.2326(3) 0.051(2) Uani 1 d . .
H6CA H 0.3409(5) 0.4412(5) 0.2169(3) 0.062 Uiso 1 calc R .
C1D C 0.3978(5) 0.4252(4) 0.0939(3) 0.0388(15) Uani 1 d . .
C2D C 0.5052(6) 0.4561(5) 0.1038(3) 0.047(2) Uani 1 d . .
H2DA H 0.5624(6) 0.4114(5) 0.1189(3) 0.057 Uiso 1 calc R .
C3D C 0.5273(7) 0.5541(5) 0.0909(4) 0.061(2) Uani 1 d . .
H3DA H 0.5998(7) 0.5755(5) 0.0969(4) 0.073 Uiso 1 calc R .
C4D C 0.4445(7) 0.6192(5) 0.0697(3) 0.060(2) Uani 1 d . .
H4DA H 0.4604(7) 0.6855(5) 0.0621(3) 0.072 Uiso 1 calc R .
C5D C 0.3395(7) 0.5898(5) 0.0596(3) 0.060(2) Uani 1 d . .
H5DA H 0.2832(7) 0.6354(5) 0.0443(3) 0.072 Uiso 1 calc R .
C6D C 0.3145(6) 0.4927(5) 0.0716(3) 0.052(2) Uani 1 d . .
H6DA H 0.2416(6) 0.4725(5) 0.0647(3) 0.063 Uiso 1 calc R .
C1E C 0.2521(5) 0.2710(4) 0.0368(3) 0.0400(15) Uani 1 d . .
C2E C 0.2762(5) 0.2560(5) -0.0295(3) 0.047(2) Uani 1 d . .
H2EA H 0.3490(5) 0.2559(5) -0.0346(3) 0.056 Uiso 1 calc R .
C3E C 0.1942(6) 0.2414(5) -0.0874(3) 0.056(2) Uani 1 d . .
H3EA H 0.2110(6) 0.2345(5) -0.1325(3) 0.067 Uiso 1 calc R .
C4E C 0.0881(6) 0.2367(5) -0.0809(4) 0.058(2) Uani 1 d . .
H4EA H 0.0328(6) 0.2238(5) -0.1209(4) 0.069 Uiso 1 calc R .
C5E C 0.0629(6) 0.2507(6) -0.0158(4) 0.062(2) Uani 1 d . .
H5EA H -0.0099(6) 0.2482(6) -0.0109(4) 0.075 Uiso 1 calc R .
C6E C 0.1458(6) 0.2688(5) 0.0431(3) 0.049(2) Uani 1 d . .
H6EA H 0.1285(6) 0.2797(5) 0.0876(3) 0.059 Uiso 1 calc R .

loop_
_geom_bond_atom_site_label_1
_geom_bond_atom_site_label_2
_geom_bond_distance
_geom_bond_site_symmetry_2
_geom_bond_publ_flag
Tc N1 1.590(5) . ?
Tc S1 2.303(2) . ?
Tc Cl 2.377(2) . ?
Tc P1 2.387(2) . ?
Tc P2 2.430(2) . ?
S1 C2 1.817(6) . ?
P1 C1B 1.810(7) . ?
P1 C1 1.817(6) . ?
P1 C1A 1.826(6) . ?
P2 C1C 1.802(6) . ?
P2 C1D 1.804(6) . ?
P2 C1E 1.807(6) . ?
C1 C2 1.471(9) . ?
C1A C6A 1.511(8) . ?
C1A C2A 1.511(8) . ?
C2A C3A 1.497(10) . ?
C3A C4A 1.477(10) . ?
C4A C5A 1.500(10) . ?
C5A C6A 1.508(9) . ?
C1B C2B 1.499(9) . ?
C1B C6B 1.520(9) . ?
C2B C3B 1.504(10) . ?
C3B C4B 1.496(11) . ?
C4B C5B 1.480(11) . ?
C5B C6B 1.511(10) . ?
C1C C6C 1.361(8) . ?
C1C C2C 1.365(8) . ?
C2C C3C 1.372(8) . ?
C3C C4C 1.343(9) . ?
C4C C5C 1.356(10) . ?
C5C C6C 1.379(8) . ?
C1D C2D 1.374(8) . ?
C1D C6D 1.375(8) . ?
C2D C3D 1.378(9) . ?
C3D C4D 1.348(9) . ?
C4D C5D 1.339(9) . ?
C5D C6D 1.372(9) . ?
C1E C6E 1.352(8) . ?
C1E C2E 1.375(8) . ?
C2E C3E 1.351(8) . ?
C3E C4E 1.352(9) . ?
C4E C5E 1.356(9) . ?
C5E C6E 1.378(8) . ?
